data_1517849
loop_
_publ_author_name
'Rogner, P.'
'Range, K. J.'

_publ_section_title
;
 The crystal structure of beta-thallium perrhenate'
;
_journal_name_full 'Zeitschrift fuer Anorganische und Allgemeine Chemie'
_journal_page_first 1017
_journal_page_last 1022
_journal_volume 619
_journal_year 1993
_chemical_formula_moiety 'O4 Re Tl3, 2(O4 Re)'
_chemical_formula_sum 'O4 Re Tl'
_chemical_formula_weight 454.59
_space_group_IT_number 14
_symmetry_cell_setting monoclinic
_symmetry_Int_Tables_number 14
_symmetry_space_group_name_Hall '-P 2ac'
_symmetry_space_group_name_H-M 'P 1 1 21/a'
_cell_angle_alpha 90
_cell_angle_beta 90
_cell_angle_gamma 89.86(2)
_cell_formula_units_Z 12
_cell_length_a 5.636(1)
_cell_length_b 17.428(3)
_cell_length_c 13.353(3)
_cell_volume 1311.6(4)
_diffrn_radiation_probe x-ray
_diffrn_radiation_type MoK\a
_diffrn_radiation_wavelength 0.71073
_exptl_absorpt_coefficient_mu 64.346
_exptl_crystal_density_diffrn 6.906
_exptl_crystal_F_000 2256
_refine_ls_number_parameters 165
_refine_ls_number_reflns 2020
_refine_ls_R_factor_gt 0.063
_refine_ls_wR_factor_gt 0.053
_cod_data_source_file beta-TlReO4.cif
_cod_data_source_block beta-TlReO4
_cod_original_cell_volume 1331.5(3)
_cod_database_code 1517849

loop_
_symmetry_equiv_pos_site_id
_symmetry_equiv_pos_as_xyz
1 x,y,z
2 1/2-x,-y,1/2+z
3 -x,-y,-z
4 1/2+x,y,1/2-z

loop_
_atom_site_label
_atom_site_type_symbol
_atom_site_thermal_displace_type
_atom_site_fract_x
_atom_site_fract_y
_atom_site_fract_z
_atom_site_occupancy
_atom_site_U_iso_or_equiv
Tl1 Tl Uiso 0.00610(10) 0.91413(7) 0.12421(7) 1.000 0.0289(3)
Tl2 Tl Uiso 0.9892(2) 0.25397(6) 0.13043(8) 1.000 0.0286(3)
Tl3 Tl Uiso 0.0252(2) 0.57990(8) 0.12870(8) 1.000 0.0291(3)
Re1 Re Uiso 0.01530(10) 0.74964(6) 0.37695(7) 1.000 0.0205(3)
O11 O Uiso 0.624(3) 0.6780(10) 0.2020(10) 1.000 0.032(6)
O12 O Uiso 0.731(3) 0.7770(10) 0.0410(10) 1.000 0.040(6)
O13 O Uiso 0.433(3) 0.8290(10) 0.1930(10) 1.000 0.040(7)
O14 O Uiso 0.274(2) 0.7150(10) 0.0570(10) 1.000 0.031(6)
Re2 Re Uiso 0.99390(10) 0.08259(7) 0.37376(7) 1.000 0.0207(3)
O21 O Uiso 0.393(2) 0.9930(10) 0.8020(10) 1.000 0.029(5)
O22 O Uiso 0.276(2) 0.0470(10) 0.0490(10) 1.000 0.036(6)
O23 O Uiso 0.279(2) 0.8770(10) 0.9440(10) 1.000 0.036(6)
O24 O Uiso 0.627(2) 0.8470(10) 0.7980(10) 1.000 0.033(6)
Re3 Re Uiso 0.0329(2) 0.41653(7) 0.38539(7) 1.000 0.0202(3)
O31 O Uiso 0.666(2) 0.5770(10) 0.5900(10) 1.000 0.031(5)
O32 O Uiso 0.133(2) 0.5820(10) 0.5060(10) 1.000 0.036(6)
O33 O Uiso 0.015(3) 0.6690(10) 0.6770(10) 1.000 0.053(8)
O34 O Uiso 0.056(3) 0.5090(10) 0.6920(10) 1.000 0.049(7)

loop_
_geom_angle_atom_site_label_1
_geom_angle_atom_site_label_2
_geom_angle_atom_site_label_3
_geom_angle
_geom_angle_site_symmetry_1
_geom_angle_site_symmetry_3
_geom_angle_publ_flag
O13 Tl1 O13 66.3(4) . 4_455 yes
O12 Tl2 O14 68.3(4) 3_765 3_665 yes
O11 Tl3 O14 71.6(4) 4_455 . yes
O11 Re1 O12 109.8(8) 4_455 4_455 yes
O11 Re1 O13 109.8(7) 4_455 4_455 yes
O11 Re1 O14 109.5(8) 4_455 4_455 yes
O12 Re1 O13 108.2(8) 4_455 4_455 yes
O12 Re1 O14 109.4(7) 4_455 4_455 yes
O13 Re1 O14 110.1(7) 4_455 4_455 yes
O22 Re2 O24 109.0(6) 4_555 2_664 yes
O21 Re2 O22 108.4(7) 2_664 4_555 yes
O21 Re2 O23 109.5(6) 2_664 2_664 yes
O21 Re2 O24 110.9(7) 2_664 2_664 yes
O23 Re2 O24 108.5(7) 2_664 2_664 yes
O22 Re2 O23 110.5(6) 4_555 2_664 yes
O32 Re3 O33 109.4(8) 3_566 3_566 yes
O31 Re3 O32 111.7(6) 3_666 3_566 yes
O33 Re3 O34 108.2(7) 3_566 3_566 yes
O32 Re3 O34 109.5(7) 3_566 3_566 yes
O31 Re3 O34 110.2(8) 3_666 3_566 yes
O31 Re3 O33 107.6(8) 3_666 3_566 yes
Tl1 O13 Re1 116.6(7) . 4_555 yes
Tl3 O14 Re1 119.7(7) . 4_555 yes

loop_
_geom_bond_atom_site_label_1
_geom_bond_atom_site_label_2
_geom_bond_distance
_geom_bond_site_symmetry_2
_geom_bond_publ_flag
Tl1 O13 2.969(17) . yes
Tl1 O13 2.886(15) 4_455 yes
Tl2 O14 2.959(13) 3_665 yes
Tl2 O12 2.831(15) 3_765 yes
Tl3 O14 2.906(16) . yes
Tl3 O11 2.889(15) 4_455 yes
Re1 O11 1.744(16) 4_455 yes
Re1 O12 1.705(16) 4_455 yes
Re1 O13 1.731(16) 4_455 yes
Re1 O14 1.731(13) 4_455 yes
Re2 O21 1.748(16) 2_664 yes
Re2 O23 1.737(13) 2_664 yes
Re2 O24 1.729(15) 2_664 yes
Re2 O22 1.721(13) 4_555 yes
Re3 O32 1.726(13) 3_566 yes
Re3 O33 1.729(17) 3_566 yes
Re3 O34 1.732(16) 3_566 yes
Re3 O31 1.733(11) 3_666 yes

loop_
_geom_torsion_atom_site_label_1
_geom_torsion_atom_site_label_2
_geom_torsion_atom_site_label_3
_geom_torsion_atom_site_label_4
_geom_torsion
_geom_torsion_site_symmetry_1
_geom_torsion_site_symmetry_3
_geom_torsion_site_symmetry_4
_geom_torsion_publ_flag
O13 Tl1 O13 Re1 108.8(9) 4_455 . 4_555 no
O13 Tl1 O13 Re1 -29.0(14) . 4_455 . no
O13 Tl1 O13 Tl1 160.6(6) . 4_455 4_455 no
O11 Tl3 O14 Re1 43.1(7) 4_455 . 4_555 no
O14 Tl3 O11 Re1 95.4(14) . 4_455 . no
O12 Re1 O11 Tl3 -176.6(13) 4_455 4_455 . no
O13 Re1 O11 Tl3 -57.7(16) 4_455 4_455 . no
O14 Re1 O11 Tl3 63.4(15) 4_455 4_455 . no
O11 Re1 O13 Tl1 -25.8(17) 4_455 4_455 . no
O12 Re1 O13 Tl1 94.0(15) 4_455 4_455 . no
O14 Re1 O13 Tl1 -146.5(14) 4_455 4_455 . no
